data_2229521
loop_
_publ_author_name
'Caballero, Ana B.'
'Quir\'os, Miguel'
'Rodr\'iguez-Di\'eguez, Antonio'
'Salas, Juan M.'

_publ_section_title
;
 Bis(cyanato-\k<i>N</i>)bis(5,7-dimethyl-1,2,4-triazolo[1,5-<i>a</i>]pyrimidine-\k<i>N</i>^3^)zinc
;
_journal_coeditor_code SU2253
_journal_issue 3
_journal_name_full 'Acta Crystallographica Section E'
_journal_page_first m345
_journal_paper_doi 10.1107/S1600536811005769
_journal_volume 67
_journal_year 2011
_chemical_formula_iupac '[Zn (N C O)2 (C7 H8 N4)2]'
_chemical_formula_moiety 'C16 H16 N10 O2 Zn'
_chemical_formula_sum 'C16 H16 N10 O2 Zn'
_chemical_formula_weight 445.76
_chemical_name_systematic
;
Bis(cyanato-\k<i>N</i>)bis(5,7-dimethyl-1,2,4-triazolo[1,5-<i>a</i>]pyrimidine-
\k<i>N</i>^3^)zinc
;
_space_group_IT_number 2
_symmetry_cell_setting triclinic
_symmetry_space_group_name_Hall '-P 1'
_symmetry_space_group_name_H-M 'P -1'
_atom_sites_solution_hydrogens geom
_atom_sites_solution_primary heavy
_atom_sites_solution_secondary difmap
_audit_creation_method SHELXL-97
_cell_angle_alpha 116.772(2)
_cell_angle_beta 107.226(2)
_cell_angle_gamma 98.557(2)
_cell_formula_units_Z 2
_cell_length_a 10.0023(15)
_cell_length_b 10.8168(16)
_cell_length_c 11.1094(16)
_cell_measurement_reflns_used 3345
_cell_measurement_temperature 293(2)
_cell_measurement_theta_max 23.4
_cell_measurement_theta_min 2.2
_cell_volume 967.2(2)
_computing_cell_refinement 'SAINT (Bruker, 2007)'
_computing_data_collection 'SMART (Bruker, 2007)'
_computing_data_reduction 'SAINT (Bruker, 2007)'
_computing_molecular_graphics 'Xtal_GX (Hall <i>et al.</i>, 1999)'
_computing_publication_material 'SHELXL97 (Sheldrick, 2008)'
_computing_structure_refinement 'SHELXL97 (Sheldrick, 2008)'
_computing_structure_solution 'SHELXS97 (Sheldrick, 2008)'
_diffrn_ambient_temperature 293(2)
_diffrn_detector_area_resol_mean 8.26
_diffrn_measured_fraction_theta_full 0.990
_diffrn_measured_fraction_theta_max 0.906
_diffrn_measurement_device_type 'Bruker SMART APEX CCD system'
_diffrn_measurement_method '\f and \w'
_diffrn_radiation_monochromator graphite
_diffrn_radiation_source 'fine-focus sealed tube'
_diffrn_radiation_type MoK\a
_diffrn_radiation_wavelength 0.71069
_diffrn_reflns_av_R_equivalents 0.0246
_diffrn_reflns_av_sigmaI/netI 0.0354
_diffrn_reflns_limit_h_max 12
_diffrn_reflns_limit_h_min -13
_diffrn_reflns_limit_k_max 14
_diffrn_reflns_limit_k_min -13
_diffrn_reflns_limit_l_max 14
_diffrn_reflns_limit_l_min -14
_diffrn_reflns_number 11387
_diffrn_reflns_theta_full 26.80
_diffrn_reflns_theta_max 28.38
_diffrn_reflns_theta_min 2.19
_diffrn_standards_decay_% -0.3
_diffrn_standards_number 123
_exptl_absorpt_coefficient_mu 1.306
_exptl_absorpt_correction_T_max 0.881
_exptl_absorpt_correction_T_min 0.773
_exptl_absorpt_correction_type multi-scan
_exptl_absorpt_process_details '(SADABS; Sheldrick, 1996)'
_exptl_crystal_colour colourless
_exptl_crystal_density_diffrn 1.531
_exptl_crystal_density_method 'not measured'
_exptl_crystal_description prismatic
_exptl_crystal_F_000 456
_exptl_crystal_size_max 0.25
_exptl_crystal_size_mid 0.14
_exptl_crystal_size_min 0.10
_refine_diff_density_max 0.367
_refine_diff_density_min -0.218
_refine_ls_extinction_method none
_refine_ls_goodness_of_fit_ref 1.009
_refine_ls_hydrogen_treatment constr
_refine_ls_matrix_type full
_refine_ls_number_parameters 266
_refine_ls_number_reflns 4403
_refine_ls_number_restraints 0
_refine_ls_restrained_S_all 1.009
_refine_ls_R_factor_all 0.0504
_refine_ls_R_factor_gt 0.0393
_refine_ls_shift/su_max 0.001
_refine_ls_shift/su_mean 0.000
_refine_ls_structure_factor_coef Fsqd
_refine_ls_weighting_details 'calc w=1/[\s^2^(Fo^2^)+(0.0600P)^2^+0.0600P] where P=(Fo^2^+2Fc^2^)/3'
_refine_ls_weighting_scheme calc
_refine_ls_wR_factor_gt 0.0993
_refine_ls_wR_factor_ref 0.1063
_reflns_number_gt 3580
_reflns_number_total 4403
_reflns_threshold_expression I>2\s(I)
_cod_data_source_file su2253.cif
_cod_data_source_block I
_cod_database_code 2229521
_cod_database_fobs_code 2229521

loop_
_symmetry_equiv_pos_as_xyz
'x, y, z'
'-x, -y, -z'

loop_
_atom_site_type_symbol
_atom_site_label
_atom_site_fract_x
_atom_site_fract_y
_atom_site_fract_z
_atom_site_U_iso_or_equiv
_atom_site_adp_type
_atom_site_calc_flag
_atom_site_refinement_flags
_atom_site_occupancy
_atom_site_disorder_assembly
_atom_site_disorder_group
Zn Zn 0.36171(3) 0.27490(3) 0.25442(3) 0.04810(12) Uani d . 1 . .
N N1A 0.7252(2) 0.5596(2) 0.2847(2) 0.0566(5) Uani d . 1 . .
C C2A 0.6371(3) 0.5067(3) 0.3287(3) 0.0552(6) Uani d . 1 . .
H H2A 0.6552 0.5497 0.4282 0.066 Uiso d R 1 . .
N N3A 0.5182(2) 0.3860(2) 0.2224(2) 0.0477(4) Uani d . 1 . .
C C3AA 0.5321(2) 0.3589(2) 0.0970(2) 0.0429(5) Uani d . 1 . .
N N4A 0.4440(2) 0.2520(2) -0.0413(2) 0.0485(5) Uani d . 1 . .
C C5A 0.4853(3) 0.2523(3) -0.1441(3) 0.0528(6) Uani d . 1 . .
C C51A 0.3895(4) 0.1323(3) -0.3011(3) 0.0776(9) Uani d . 1 . .
H H51A 0.4437 0.0690 -0.3384 0.093 Uiso d R 1 . .
H H52A 0.3611 0.1745 -0.3605 0.093 Uiso d R 1 . .
H H53A 0.3022 0.0766 -0.3053 0.093 Uiso d R 1 . .
C C6A 0.6140(3) 0.3580(3) -0.1100(3) 0.0578(6) Uani d . 1 . .
H H6A 0.6388 0.3529 -0.1861 0.069 Uiso d R 1 . .
C C7A 0.7020(3) 0.4665(3) 0.0310(3) 0.0514(6) Uani d . 1 . .
C C71A 0.8386(3) 0.5868(3) 0.0821(4) 0.0715(8) Uani d . 1 . .
H H71A 0.8597 0.5736 -0.0010 0.086 Uiso d R 1 . .
H H72A 0.9207 0.5851 0.1522 0.086 Uiso d R 1 . .
H H73A 0.8231 0.6795 0.1281 0.086 Uiso d R 1 . .
N N8A 0.6577(2) 0.4640(2) 0.1343(2) 0.0455(4) Uani d . 1 . .
N N1B 0.2927(2) -0.1274(2) -0.1076(3) 0.0627(6) Uani d . 1 . .
C C2B 0.3459(3) -0.0230(3) 0.0314(3) 0.0560(6) Uani d . 1 . .
H H2B 0.4302 -0.0160 0.1018 0.067 Uiso d R 1 . .
N N3B 0.2735(2) 0.0740(2) 0.0676(2) 0.0463(4) Uani d . 1 . .
C C3AB 0.1626(2) 0.0281(2) -0.0619(2) 0.0436(5) Uani d . 1 . .
N N4B 0.0575(2) 0.0863(2) -0.0882(2) 0.0522(5) Uani d . 1 . .
C C5B -0.0380(3) 0.0186(3) -0.2292(3) 0.0580(6) Uani d . 1 . .
C C51B -0.1560(3) 0.0829(4) -0.2625(4) 0.0837(10) Uani d . 1 . .
H H51B -0.1447 0.1672 -0.1727 0.100 Uiso d R 1 . .
H H52B -0.2519 0.0113 -0.3059 0.100 Uiso d R 1 . .
H H53B -0.1470 0.1118 -0.3305 0.100 Uiso d R 1 . .
C C6B -0.0299(3) -0.1076(3) -0.3424(3) 0.0645(7) Uani d . 1 . .
H H6B -0.0992 -0.1512 -0.4393 0.077 Uiso d R 1 . .
C C7B 0.0770(3) -0.1662(3) -0.3123(3) 0.0598(7) Uani d . 1 . .
C C71B 0.0991(4) -0.2982(3) -0.4201(3) 0.0881(10) Uani d . 1 . .
H H71B 0.1921 -0.2690 -0.4245 0.106 Uiso d R 1 . .
H H72B 0.0200 -0.3420 -0.5161 0.106 Uiso d R 1 . .
H H73B 0.0995 -0.3682 -0.3894 0.106 Uiso d R 1 . .
N N8B 0.1732(2) -0.0941(2) -0.1680(2) 0.0484(4) Uani d . 1 . .
N N1C 0.2232(3) 0.3742(3) 0.2904(3) 0.0697(6) Uani d . 1 . .
C C1C 0.1135(4) 0.3882(3) 0.2404(4) 0.0699(8) Uani d . 1 . .
O O1C -0.0024(3) 0.4026(4) 0.1929(4) 0.1284(11) Uani d . 1 . .
N N1D 0.4708(3) 0.2496(3) 0.4110(3) 0.0750(7) Uani d . 1 . .
C C1D 0.5648(3) 0.2391(3) 0.4912(3) 0.0589(6) Uani d . 1 . .
O O1D 0.6598(3) 0.2288(3) 0.5767(3) 0.0985(8) Uani d . 1 . .

loop_
_atom_site_aniso_label
_atom_site_aniso_U_11
_atom_site_aniso_U_22
_atom_site_aniso_U_33
_atom_site_aniso_U_12
_atom_site_aniso_U_13
_atom_site_aniso_U_23
Zn 0.05173(19) 0.05143(19) 0.03623(16) 0.01493(13) 0.01566(13) 0.02134(13)
N1A 0.0559(12) 0.0492(12) 0.0424(11) 0.0070(9) 0.0145(10) 0.0137(9)
C2A 0.0582(15) 0.0539(14) 0.0382(12) 0.0137(12) 0.0182(11) 0.0150(11)
N3A 0.0519(11) 0.0467(11) 0.0359(10) 0.0134(9) 0.0181(9) 0.0159(9)
C3AA 0.0468(12) 0.0404(11) 0.0395(11) 0.0166(10) 0.0168(10) 0.0195(10)
N4A 0.0568(12) 0.0427(10) 0.0376(10) 0.0131(9) 0.0154(9) 0.0182(9)
C5A 0.0708(16) 0.0491(14) 0.0399(13) 0.0256(12) 0.0209(12) 0.0238(11)
C51A 0.102(2) 0.0684(19) 0.0408(15) 0.0189(17) 0.0195(15) 0.0212(14)
C6A 0.0741(17) 0.0644(16) 0.0534(15) 0.0314(14) 0.0354(14) 0.0368(14)
C7A 0.0539(14) 0.0562(14) 0.0579(15) 0.0245(12) 0.0265(12) 0.0362(13)
C71A 0.0649(18) 0.0762(19) 0.083(2) 0.0181(15) 0.0344(16) 0.0484(18)
N8A 0.0488(11) 0.0420(10) 0.0424(10) 0.0163(9) 0.0177(9) 0.0198(9)
N1B 0.0521(12) 0.0550(13) 0.0588(14) 0.0194(10) 0.0156(11) 0.0169(11)
C2B 0.0480(13) 0.0550(15) 0.0550(15) 0.0175(11) 0.0122(12) 0.0266(13)
N3B 0.0467(10) 0.0454(10) 0.0398(10) 0.0134(8) 0.0117(8) 0.0213(9)
C3AB 0.0428(12) 0.0406(12) 0.0401(12) 0.0076(9) 0.0123(9) 0.0204(10)
N4B 0.0487(11) 0.0485(11) 0.0544(12) 0.0142(9) 0.0135(10) 0.0285(10)
C5B 0.0471(14) 0.0557(15) 0.0606(16) 0.0056(11) 0.0058(12) 0.0359(14)
C51B 0.0582(18) 0.083(2) 0.090(2) 0.0150(16) -0.0003(16) 0.0516(19)
C6B 0.0555(16) 0.0666(17) 0.0458(14) -0.0007(13) 0.0016(12) 0.0281(13)
C7B 0.0543(15) 0.0522(14) 0.0448(14) -0.0028(12) 0.0137(12) 0.0143(12)
C71B 0.081(2) 0.074(2) 0.0547(18) 0.0086(17) 0.0222(16) 0.0010(15)
N8B 0.0459(11) 0.0431(10) 0.0429(11) 0.0093(8) 0.0131(9) 0.0173(9)
N1C 0.0721(16) 0.0717(15) 0.0620(15) 0.0335(13) 0.0318(13) 0.0272(13)
C1C 0.077(2) 0.0734(19) 0.073(2) 0.0326(17) 0.0411(18) 0.0403(17)
O1C 0.100(2) 0.172(3) 0.157(3) 0.085(2) 0.059(2) 0.103(3)
N1D 0.0783(17) 0.0876(18) 0.0526(14) 0.0202(14) 0.0111(13) 0.0437(14)
C1D 0.0783(19) 0.0609(16) 0.0416(13) 0.0249(14) 0.0291(14) 0.0266(12)
O1D 0.115(2) 0.136(2) 0.0756(15) 0.0763(18) 0.0359(14) 0.0712(16)

loop_
_atom_type_symbol
_atom_type_description
_atom_type_scat_dispersion_real
_atom_type_scat_dispersion_imag
_atom_type_scat_source
C C 0.0033 0.0016 'International Tables Vol C Tables 4.2.6.8 and 6.1.1.4'
H H 0.0000 0.0000 'International Tables Vol C Tables 4.2.6.8 and 6.1.1.4'
N N 0.0061 0.0033 'International Tables Vol C Tables 4.2.6.8 and 6.1.1.4'
O O 0.0106 0.0060 'International Tables Vol C Tables 4.2.6.8 and 6.1.1.4'
Zn Zn 0.2839 1.4301 'International Tables Vol C Tables 4.2.6.8 and 6.1.1.4'

loop_
_geom_angle_atom_site_label_1
_geom_angle_atom_site_label_2
_geom_angle_atom_site_label_3
_geom_angle_site_symmetry_1
_geom_angle_site_symmetry_3
_geom_angle
_geom_angle_publ_flag
N1C Zn N1D . . 115.09(11) ?
N1C Zn N3B . . 114.59(9) ?
N1D Zn N3B . . 106.30(9) ?
N1C Zn N3A . . 111.07(9) ?
N1D Zn N3A . . 105.50(10) ?
N3B Zn N3A . . 103.25(8) ?
C2A N1A N8A . . 101.70(19) ?
N1A C2A N3A . . 116.7(2) ?
N1A C2A H2A . . 121.6 ?
N3A C2A H2A . . 121.6 ?
C3AA N3A C2A . . 103.34(19) ?
C3AA N3A Zn . . 130.18(16) ?
C2A N3A Zn . . 126.47(16) ?
N4A C3AA N3A . . 128.6(2) ?
N4A C3AA N8A . . 123.6(2) ?
N3A C3AA N8A . . 107.82(19) ?
C5A N4A C3AA . . 115.4(2) ?
N4A C5A C6A . . 122.6(2) ?
N4A C5A C51A . . 116.8(2) ?
C6A C5A C51A . . 120.5(2) ?
C5A C51A H51A . . 109.6 ?
C5A C51A H52A . . 109.5 ?
H51A C51A H52A . . 109.4 ?
C5A C51A H53A . . 109.5 ?
H51A C51A H53A . . 109.4 ?
H52A C51A H53A . . 109.4 ?
C7A C6A C5A . . 121.3(2) ?
C7A C6A H6A . . 119.3 ?
C5A C6A H6A . . 119.3 ?
C6A C7A N8A . . 115.0(2) ?
C6A C7A C71A . . 126.8(2) ?
N8A C7A C71A . . 118.1(2) ?
C7A C71A H71A . . 109.7 ?
C7A C71A H72A . . 109.5 ?
H71A C71A H72A . . 109.5 ?
C7A C71A H73A . . 109.3 ?
H71A C71A H73A . . 109.5 ?
H72A C71A H73A . . 109.5 ?
C7A N8A N1A . . 127.6(2) ?
C7A N8A C3AA . . 122.0(2) ?
N1A N8A C3AA . . 110.40(18) ?
C2B N1B N8B . . 101.30(19) ?
N1B C2B N3B . . 116.8(2) ?
N1B C2B H2B . . 121.5 ?
N3B C2B H2B . . 121.6 ?
C3AB N3B C2B . . 103.40(19) ?
C3AB N3B Zn . . 128.57(15) ?
C2B N3B Zn . . 124.47(16) ?
N4B C3AB N3B . . 128.1(2) ?
N4B C3AB N8B . . 124.0(2) ?
N3B C3AB N8B . . 107.9(2) ?
C3AB N4B C5B . . 115.2(2) ?
N4B C5B C6B . . 122.5(2) ?
N4B C5B C51B . . 116.4(3) ?
C6B C5B C51B . . 121.1(3) ?
C5B C51B H51B . . 109.6 ?
C5B C51B H52B . . 109.7 ?
H51B C51B H52B . . 109.5 ?
C5B C51B H53B . . 109.2 ?
H51B C51B H53B . . 109.5 ?
H52B C51B H53B . . 109.5 ?
C7B C6B C5B . . 121.2(2) ?
C7B C6B H6B . . 119.4 ?
C5B C6B H6B . . 119.4 ?
C6B C7B N8B . . 114.9(2) ?
C6B C7B C71B . . 127.0(3) ?
N8B C7B C71B . . 118.1(3) ?
C7B C71B H71B . . 109.2 ?
C7B C71B H72B . . 109.3 ?
H71B C71B H72B . . 109.5 ?
C7B C71B H73B . . 109.9 ?
H71B C71B H73B . . 109.5 ?
H72B C71B H73B . . 109.4 ?
C7B N8B C3AB . . 122.2(2) ?
C7B N8B N1B . . 127.2(2) ?
C3AB N8B N1B . . 110.57(19) ?
C1C N1C Zn . . 146.6(2) ?
N1C C1C O1C . . 177.2(4) ?
C1D N1D Zn . . 161.5(3) ?
N1D C1D O1D . . 178.1(3) ?

loop_
_geom_bond_atom_site_label_1
_geom_bond_atom_site_label_2
_geom_bond_site_symmetry_2
_geom_bond_distance
_geom_bond_publ_flag
Zn N1C . 1.902(2) ?
Zn N1D . 1.919(2) ?
Zn N3B . 2.0223(19) ?
Zn N3A . 2.0430(19) ?
N1A C2A . 1.304(3) ?
N1A N8A . 1.372(3) ?
C2A N3A . 1.353(3) ?
C2A H2A . 0.9300 ?
N3A C3AA . 1.344(3) ?
C3AA N4A . 1.330(3) ?
C3AA N8A . 1.373(3) ?
N4A C5A . 1.326(3) ?
C5A C6A . 1.411(4) ?
C5A C51A . 1.498(4) ?
C51A H51A . 0.9603 ?
C51A H52A . 0.9604 ?
C51A H53A . 0.9604 ?
C6A C7A . 1.351(4) ?
C6A H6A . 0.9300 ?
C7A N8A . 1.357(3) ?
C7A C71A . 1.493(4) ?
C71A H71A . 0.9601 ?
C71A H72A . 0.9601 ?
C71A H73A . 0.9601 ?
N1B C2B . 1.306(3) ?
N1B N8B . 1.370(3) ?
C2B N3B . 1.344(3) ?
C2B H2B . 0.9300 ?
N3B C3AB . 1.339(3) ?
C3AB N4B . 1.329(3) ?
C3AB N8B . 1.365(3) ?
N4B C5B . 1.332(3) ?
C5B C6B . 1.414(4) ?
C5B C51B . 1.494(4) ?
C51B H51B . 0.9600 ?
C51B H52B . 0.9600 ?
C51B H53B . 0.9601 ?
C6B C7B . 1.356(4) ?
C6B H6B . 0.9300 ?
C7B N8B . 1.357(3) ?
C7B C71B . 1.494(4) ?
C71B H71B . 0.9602 ?
C71B H72B . 0.9602 ?
C71B H73B . 0.9602 ?
N1C C1C . 1.140(4) ?
C1C O1C . 1.188(4) ?
N1D C1D . 1.148(3) ?
C1D O1D . 1.188(3) ?
